data_7044814
loop_
_publ_author_name
'Dong, Hui-Ming'
'Zhang, Zhi-Chao'
'Li, Hai-Yan'
'Liu, Zhong-Yi'
'Yang, En-Cui'
'Zhao, Xiao-Jun'

_publ_section_title
;
 High-nuclear heterometallic oxime clusters assembled from triangular
 subunits: solvothermal syntheses, crystal structures and magnetic
 properties.
;
_journal_issue 1
_journal_name_full 'Dalton transactions (Cambridge, England : 2003)'
_journal_page_first 169
_journal_page_last 179
_journal_paper_doi 10.1039/c7dt03692b
_journal_volume 47
_journal_year 2017
_chemical_formula_sum 'C79 H114 Dy8 N54 Ni6 O51'
_chemical_formula_weight 4288.50
_space_group_crystal_system triclinic
_space_group_IT_number 2
_space_group_name_Hall '-P 1'
_space_group_name_H-M_alt 'P -1'
_symmetry_space_group_name_Hall '-P 1'
_symmetry_space_group_name_H-M 'P -1'
_atom_sites_solution_hydrogens mixed
_audit_creation_method SHELXL-2013
_audit_update_record
;
2016-03-10 deposited with the CCDC.
2017-11-20 downloaded from the CCDC.
;
_cell_angle_alpha 109.068(4)
_cell_angle_beta 97.492(4)
_cell_angle_gamma 98.660(3)
_cell_formula_units_Z 1
_cell_length_a 13.4776(6)
_cell_length_b 16.9719(6)
_cell_length_c 18.0802(8)
_cell_measurement_temperature 293(2)
_cell_volume 3792.2(3)
_computing_structure_refinement 'SHELXL-2013 (Sheldrick, 2013)'
_diffrn_ambient_temperature 293(2)
_diffrn_measured_fraction_theta_full 0.990
_diffrn_measured_fraction_theta_max 0.997
_diffrn_measurement_device_type none
_diffrn_radiation_type CuK\a
_diffrn_radiation_wavelength 1.54184
_diffrn_reflns_av_R_equivalents 0.0604
_diffrn_reflns_av_unetI/netI 0.0908
_diffrn_reflns_Laue_measured_fraction_full 0.990
_diffrn_reflns_Laue_measured_fraction_max 0.997
_diffrn_reflns_limit_h_max 16
_diffrn_reflns_limit_h_min -13
_diffrn_reflns_limit_k_max 19
_diffrn_reflns_limit_k_min -21
_diffrn_reflns_limit_l_max 22
_diffrn_reflns_limit_l_min -22
_diffrn_reflns_number 27871
_diffrn_reflns_point_group_measured_fraction_full 0.990
_diffrn_reflns_point_group_measured_fraction_max 0.997
_diffrn_reflns_theta_full 67.684
_diffrn_reflns_theta_max 73.770
_diffrn_reflns_theta_min 3.867
_exptl_absorpt_coefficient_mu 22.209
_exptl_absorpt_correction_type multi-scan
_exptl_absorpt_process_details sadabs
_exptl_crystal_colour red
_exptl_crystal_density_diffrn 1.878
_exptl_crystal_density_meas ?
_exptl_crystal_description block
_exptl_crystal_F_000 2070
_exptl_crystal_size_max 0.180
_exptl_crystal_size_mid 0.170
_exptl_crystal_size_min 0.160
_exptl_transmission_factor_max 0.125
_exptl_transmission_factor_min 0.108
_platon_squeeze_details ' ?'
_refine_diff_density_max 3.779
_refine_diff_density_min -1.573
_refine_diff_density_rms 0.358
_refine_ls_extinction_method none
_refine_ls_goodness_of_fit_ref 1.062
_refine_ls_hydrogen_treatment constr
_refine_ls_matrix_type full
_refine_ls_number_parameters 797
_refine_ls_number_reflns 14683
_refine_ls_number_restraints 79
_refine_ls_restrained_S_all 1.060
_refine_ls_R_factor_all 0.1718
_refine_ls_R_factor_gt 0.1135
_refine_ls_shift/su_max 0.000
_refine_ls_shift/su_mean 0.000
_refine_ls_structure_factor_coef Fsqd
_refine_ls_weighting_details
;
 w=1/[\s^2^(Fo^2^)+(0.1837P)^2^+164.5032P]
 where P=(Fo^2^+2Fc^2^)/3
;
_refine_ls_weighting_scheme calc
_refine_ls_wR_factor_gt 0.3423
_refine_ls_wR_factor_ref 0.3825
_reflns_Friedel_coverage 0.000
_reflns_number_gt 8660
_reflns_number_total 14683
_reflns_threshold_expression 'I > 2\s(I)'
_cod_data_source_file c7dt03692b2.cif
_cod_data_source_block 1
_cod_depositor_comments
;
The following automatic conversions were performed:

'_exptl_crystal_density_meas' value 'none' was changed to '?' - the
value is perceived as not measured.

Automatic conversion script
Id: cif_fix_values 4973 2017-02-22 13:04:09Z antanas 

 Adding full bibliography for 7044813--7044818.cif.
;
_cod_original_cell_volume 3792.1(3)
_cod_database_code 7044814
_shelx_space_group_comment
;
The symmetry employed for this shelxl refinement is uniquely defined
by the following loop, which should always be used as a source of
symmetry information in preference to the above space-group names.
They are only intended as comments.
;
_shelx_estimated_absorpt_t_min 0.108
_shelx_estimated_absorpt_t_max 0.125
_shelxl_version_number 2013-2

loop_
_space_group_symop_operation_xyz
'x, y, z'
'-x, -y, -z'

loop_
_atom_site_label
_atom_site_type_symbol
_atom_site_fract_x
_atom_site_fract_y
_atom_site_fract_z
_atom_site_U_iso_or_equiv
_atom_site_adp_type
_atom_site_occupancy
_atom_site_site_symmetry_order
_atom_site_calc_flag
_atom_site_refinement_flags_posn
_atom_site_refinement_flags_adp
Dy1 Dy 0.59801(10) 0.49683(8) 0.64972(7) 0.0381(3) Uani 1 1 d . .
Dy2 Dy 0.56845(10) 0.62488(8) 0.53430(7) 0.0373(3) Uani 1 1 d . .
Dy3 Dy 0.54856(11) 0.26507(8) 0.57639(8) 0.0445(4) Uani 1 1 d . .
Dy4 Dy 0.21632(11) 0.30890(8) 0.30572(8) 0.0423(4) Uani 1 1 d . .
Ni1 Ni 0.3251(3) 0.1541(2) 0.3914(2) 0.0462(10) Uani 1 1 d . .
Ni2 Ni 0.6980(3) 0.5070(3) 0.8520(2) 0.0467(10) Uani 1 1 d . .
Ni3 Ni 0.2037(4) 0.1162(3) 0.1273(2) 0.0577(12) Uani 1 1 d . .
O1 O 0.1306(17) 0.2699(12) 0.1758(11) 0.068(6) Uani 1 1 d . .
O2 O 0.2477(15) 0.1776(11) 0.2332(10) 0.058(5) Uani 1 1 d . .
O3 O 0.4057(15) 0.1703(12) 0.5626(10) 0.059(5) Uani 1 1 d . .
O4 O 0.6486(14) 0.3843(9) 0.6811(10) 0.048(4) Uani 1 1 d . .
O5 O 0.5090(14) 0.5292(11) 0.7507(10) 0.054(4) Uani 1 1 d . .
O6 O 0.7653(11) 0.5650(8) 0.7232(9) 0.038(3) Uani 1 1 d . .
O7 O 0.0517(17) 0.2133(13) 0.3014(13) 0.071(5) Uani 1 1 d . U
O8 O 0.0611(16) 0.3472(13) 0.3446(12) 0.065(5) Uani 1 1 d . U
O9 O -0.085(3) 0.262(2) 0.314(2) 0.130(11) Uani 1 1 d . U
O10 O 0.2721(13) 0.2659(9) 0.4130(9) 0.044(4) Uani 1 1 d . .
H10 H 0.2254 0.2723 0.4508 0.053 Uiso 1 1 calc R U
O11 O 0.3913(11) 0.3483(8) 0.3224(9) 0.038(3) Uani 1 1 d . .
H11 H 0.4297 0.3155 0.2853 0.046 Uiso 1 1 calc R U
O12 O 0.4662(13) 0.2359(9) 0.4369(9) 0.045(4) Uani 1 1 d . .
H12 H 0.5138 0.2243 0.4000 0.054 Uiso 1 1 calc R U
O13 O 0.610(2) 0.1318(16) 0.5536(15) 0.086(7) Uani 1 1 d . U
O14 O 0.767(3) 0.117(2) 0.548(2) 0.135(11) Uani 1 1 d . U
O15 O 0.723(2) 0.2401(17) 0.5664(16) 0.097(8) Uani 1 1 d . U
O16 O 0.5988(12) 0.3866(10) 0.5339(9) 0.042(4) Uani 1 1 d . .
O17 O 0.5377(11) 0.4819(8) 0.4350(8) 0.035(3) Uani 1 1 d . .
O18 O 0.6959(12) 0.5638(9) 0.5784(8) 0.039(3) Uani 1 1 d . .
O19 O 0.5570(12) 0.6360(9) 0.4080(9) 0.041(4) Uani 1 1 d . .
H19 H 0.6166 0.6399 0.3826 0.049 Uiso 1 1 calc R U
N1 N 0.144(2) 0.0579(13) 0.0177(13) 0.066(7) Uani 1 1 d . .
N2 N 0.029(3) -0.0113(18) -0.1369(15) 0.091(10) Uani 1 1 d . .
N3 N 0.131(2) 0.1978(14) 0.1199(14) 0.070(8) Uani 1 1 d . .
N4 N 0.002(2) 0.2297(16) 0.0390(15) 0.076(8) Uani 1 1 d . .
H4A H -0.0602 0.2018 0.0140 0.091 Uiso 1 1 d R U
H4B H -0.0021 0.2661 0.0858 0.091 Uiso 1 1 d R U
N5 N 0.3909(19) 0.0482(13) 0.3432(13) 0.057(6) Uani 1 1 d . .
N6 N 0.495(3) -0.0747(18) 0.2670(17) 0.089(10) Uani 1 1 d . .
N7 N 0.3105(19) 0.1377(13) 0.2737(12) 0.054(6) Uani 1 1 d . .
N8 N 0.283(2) 0.0402(15) 0.1469(13) 0.070(7) Uani 1 1 d . .
H8A H 0.2932 -0.0047 0.1118 0.084 Uiso 1 1 calc R U
N9 N 0.1777(16) 0.0776(14) 0.3759(13) 0.052(5) Uani 1 1 d . .
N10 N 0.004(3) -0.032(3) 0.373(2) 0.119(12) Uani 1 1 d . U
N11 N 0.3291(15) 0.1420(13) 0.5004(11) 0.046(5) Uani 1 1 d . .
N12 N 0.237(2) 0.082(2) 0.5786(16) 0.085(9) Uani 1 1 d . .
H12A H 0.2364 0.0277 0.5739 0.101 Uiso 1 1 d R U
H12B H 0.2879 0.1124 0.6209 0.101 Uiso 1 1 d R U
N13 N 0.6119(17) 0.4335(14) 0.9038(13) 0.053(5) Uani 1 1 d . .
N14 N 0.511(3) 0.314(2) 0.956(2) 0.104(11) Uani 1 1 d . .
H14 H 0.4787 0.2775 0.9731 0.125 Uiso 1 1 calc R U
N15 N 0.6414(15) 0.3969(12) 0.7599(11) 0.042(4) Uani 1 1 d . .
N16 N 0.539(2) 0.2626(16) 0.7086(14) 0.066(7) Uani 1 1 d . .
H16 H 0.5095 0.2179 0.7158 0.079 Uiso 1 1 calc R U
N17 N 0.7312(16) 0.6273(13) 0.9461(11) 0.048(5) Uani 1 1 d . .
N18 N 0.755(2) 0.7903(18) 1.0517(16) 0.078(8) Uani 1 1 d . .
N19 N 0.5866(15) 0.5634(12) 0.8165(11) 0.041(4) Uani 1 1 d . .
N20 N 0.525(2) 0.6905(15) 0.8398(14) 0.062(6) Uani 1 1 d . .
H20A H 0.4710 0.6555 0.8080 0.074 Uiso 1 1 d R U
H20B H 0.5065 0.7231 0.8812 0.074 Uiso 1 1 d R U
N21 N 0.8314(18) 0.4673(13) 0.8884(12) 0.052(5) Uani 1 1 d . .
N26 N 0.011(2) 0.277(2) 0.3214(18) 0.082(8) Uani 1 1 d . U
N22 N 1.011(2) 0.4098(17) 0.9131(18) 0.073(7) Uani 1 1 d . .
N23 N 0.949(3) 0.527(2) 0.7428(18) 0.093(9) Uani 1 1 d . U
H23A H 0.9310 0.5442 0.7040 0.111 Uiso 1 1 calc R U
H23B H 1.0067 0.5126 0.7489 0.111 Uiso 1 1 calc R U
N24 N 0.7972(13) 0.5442(11) 0.7892(10) 0.034(4) Uani 1 1 d . .
N25 N 0.698(3) 0.161(2) 0.5560(19) 0.089(9) Uani 1 1 d . U
C1 C 0.070(3) 0.0984(18) -0.0089(16) 0.073(10) Uani 1 1 d . .
C2 C 0.157(3) -0.0137(18) -0.0325(18) 0.073(9) Uani 1 1 d . .
H2 H 0.2060 -0.0418 -0.0171 0.088 Uiso 1 1 calc R U
C3 C 0.096(3) -0.048(2) -0.1112(19) 0.091(12) Uani 1 1 d . .
H3 H 0.1056 -0.1000 -0.1457 0.109 Uiso 1 1 calc R U
C4 C 0.017(3) 0.061(2) -0.0835(19) 0.084(11) Uani 1 1 d . .
H4 H -0.0333 0.0878 -0.0996 0.100 Uiso 1 1 calc R U
C5 C 0.063(2) 0.1759(17) 0.0498(15) 0.059(7) Uani 1 1 d . .
C6 C 0.384(3) 0.0199(16) 0.2610(16) 0.067(9) Uani 1 1 d . .
C7 C 0.449(2) 0.0098(17) 0.3811(17) 0.060(7) Uani 1 1 d . .
H7 H 0.4568 0.0263 0.4362 0.072 Uiso 1 1 calc R U
C8 C 0.497(3) -0.0498(19) 0.344(2) 0.079(10) Uani 1 1 d . .
H8 H 0.5331 -0.0753 0.3743 0.095 Uiso 1 1 calc R U
C9 C 0.430(3) -0.042(2) 0.224(2) 0.086(11) Uani 1 1 d . .
H9 H 0.4184 -0.0629 0.1683 0.104 Uiso 1 1 calc R U
C10 C 0.320(2) 0.0683(18) 0.2240(16) 0.061(7) Uani 1 1 d . .
C11 C 0.166(2) 0.058(2) 0.4389(18) 0.067(8) Uani 1 1 d . .
C12 C 0.081(3) -0.002(2) 0.436(2) 0.088(10) Uani 1 1 d . U
H12C H 0.0771 -0.0199 0.4789 0.106 Uiso 1 1 calc R U
C13 C 0.016(4) -0.011(3) 0.310(3) 0.115(14) Uani 1 1 d . U
H13 H -0.0350 -0.0335 0.2643 0.138 Uiso 1 1 calc R U
C14 C 0.104(3) 0.046(2) 0.313(2) 0.074(8) Uani 1 1 d . U
H14A H 0.1114 0.0610 0.2686 0.089 Uiso 1 1 calc R U
C15 C 0.250(3) 0.094(2) 0.5065(15) 0.064(8) Uani 1 1 d . .
C16 C 0.573(2) 0.3523(19) 0.8524(16) 0.057(7) Uani 1 1 d . .
C18 C 0.552(3) 0.392(3) 1.006(2) 0.085(11) Uani 1 1 d . .
H18 H 0.5479 0.4068 1.0591 0.102 Uiso 1 1 calc R U
C20 C 0.583(2) 0.3339(18) 0.7693(17) 0.056(7) Uani 1 1 d . .
C21 C 0.673(2) 0.6820(16) 0.9345(16) 0.056(7) Uani 1 1 d . .
C22 C 0.799(2) 0.658(2) 1.0129(18) 0.066(8) Uani 1 1 d . .
H22 H 0.8413 0.6239 1.0243 0.079 Uiso 1 1 calc R U
C23 C 0.810(3) 0.737(2) 1.066(2) 0.085(11) Uani 1 1 d . .
H23 H 0.8570 0.7549 1.1132 0.103 Uiso 1 1 calc R U
C24 C 0.683(3) 0.7611(18) 0.9862(19) 0.070(8) Uani 1 1 d . .
H24 H 0.6404 0.7959 0.9760 0.084 Uiso 1 1 calc R U
C25 C 0.592(2) 0.6449(17) 0.8622(18) 0.057(7) Uani 1 1 d . .
C26 C 0.904(2) 0.4818(16) 0.8527(16) 0.053(6) Uani 1 1 d . .
C27 C 0.841(3) 0.4196(19) 0.9360(19) 0.070(9) Uani 1 1 d . .
H27 H 0.7873 0.4040 0.9596 0.084 Uiso 1 1 calc R U
C28 C 0.938(3) 0.3948(19) 0.947(2) 0.073(9) Uani 1 1 d . .
H28 H 0.9476 0.3658 0.9824 0.087 Uiso 1 1 calc R U
C29 C 0.998(2) 0.452(3) 0.861(2) 0.093(12) Uani 1 1 d . .
H29 H 1.0471 0.4602 0.8311 0.111 Uiso 1 1 calc R U
C30 C 0.8864(18) 0.5236(19) 0.7931(17) 0.055(7) Uani 1 1 d . .
C31 C 0.685(2) 0.3832(14) 0.5002(13) 0.045(6) Uani 1 1 d . .
H31A H 0.6777 0.3260 0.4622 0.054 Uiso 1 1 calc R U
H31B H 0.7434 0.3925 0.5419 0.054 Uiso 1 1 calc R U
C32 C 0.755(2) 0.5363(16) 0.5200(15) 0.050(6) Uani 1 1 d . .
H32A H 0.8227 0.5367 0.5464 0.060 Uiso 1 1 calc R U
H32B H 0.7629 0.5769 0.4928 0.060 Uiso 1 1 calc R U
C33 C 0.6209(16) 0.4466(12) 0.4015(13) 0.035(4) Uani 1 1 d . .
H33A H 0.6443 0.4780 0.3687 0.042 Uiso 1 1 calc R U
H33B H 0.5931 0.3882 0.3665 0.042 Uiso 1 1 calc R U
C34 C 0.711(2) 0.4467(15) 0.4572(14) 0.047(6) Uani 1 1 d . .
C35 C 0.792(2) 0.4177(19) 0.4083(18) 0.063(7) Uani 1 1 d . U
H35A H 0.8436 0.4037 0.4420 0.075 Uiso 1 1 calc R U
H35B H 0.7599 0.3655 0.3643 0.075 Uiso 1 1 calc R U
C36 C 0.844(3) 0.475(2) 0.376(2) 0.091(10) Uani 1 1 d . U
H36A H 0.7952 0.4891 0.3410 0.136 Uiso 1 1 calc R U
H36B H 0.8922 0.4491 0.3466 0.136 Uiso 1 1 calc R U
H36C H 0.8799 0.5267 0.4186 0.136 Uiso 1 1 calc R U
C17 C 0.603(2) 0.451(2) 0.9786(18) 0.064(7) Uani 1 1 d . .
H17 H 0.6312 0.5056 1.0148 0.077 Uiso 1 1 calc R U
C19 C 0.520(3) 0.292(2) 0.8790(19) 0.078(10) Uani 1 1 d . .
H19A H 0.4919 0.2369 0.8435 0.093 Uiso 1 1 calc R U

loop_
_atom_site_aniso_label
_atom_site_aniso_U_11
_atom_site_aniso_U_22
_atom_site_aniso_U_33
_atom_site_aniso_U_23
_atom_site_aniso_U_13
_atom_site_aniso_U_12
Dy1 0.0450(7) 0.0383(7) 0.0379(7) 0.0255(6) 0.0005(5) 0.0081(6)
Dy2 0.0454(7) 0.0349(7) 0.0376(6) 0.0234(5) -0.0007(5) 0.0092(5)
Dy3 0.0511(8) 0.0397(7) 0.0503(8) 0.0312(6) -0.0033(6) 0.0083(6)
Dy4 0.0484(8) 0.0398(7) 0.0441(7) 0.0261(6) -0.0013(6) 0.0079(6)
Ni1 0.062(3) 0.041(2) 0.042(2) 0.0281(17) 0.0000(18) 0.0079(19)
Ni2 0.055(2) 0.050(2) 0.045(2) 0.0316(19) 0.0029(18) 0.0148(19)
Ni3 0.086(3) 0.045(2) 0.044(2) 0.0260(19) -0.004(2) 0.010(2)
O1 0.086(15) 0.047(10) 0.060(11) 0.021(9) -0.026(10) 0.010(10)
O2 0.079(13) 0.053(10) 0.053(10) 0.036(9) 0.000(9) 0.021(9)
O3 0.067(12) 0.072(12) 0.052(10) 0.047(9) -0.001(9) 0.005(10)
O4 0.072(12) 0.030(8) 0.051(9) 0.028(7) 0.005(8) 0.008(8)
O5 0.066(11) 0.060(11) 0.051(10) 0.035(9) 0.012(9) 0.025(9)
O6 0.041(8) 0.025(7) 0.045(8) 0.025(6) -0.011(6) -0.012(6)
O7 0.069(7) 0.067(7) 0.075(7) 0.027(5) 0.011(5) 0.012(5)
O8 0.065(6) 0.062(6) 0.067(6) 0.022(5) 0.016(5) 0.013(5)
O9 0.123(14) 0.125(13) 0.141(14) 0.046(9) 0.024(9) 0.027(9)
O10 0.067(11) 0.038(8) 0.039(8) 0.024(7) 0.015(8) 0.016(8)
O11 0.043(8) 0.019(6) 0.048(8) 0.019(6) -0.003(7) -0.014(6)
O12 0.055(10) 0.034(8) 0.047(9) 0.019(7) 0.004(8) 0.003(7)
O13 0.089(8) 0.084(8) 0.089(8) 0.034(5) 0.018(5) 0.018(5)
O14 0.131(14) 0.128(14) 0.148(14) 0.043(9) 0.027(9) 0.040(10)
O15 0.097(9) 0.092(9) 0.102(9) 0.035(5) 0.020(5) 0.023(5)
O16 0.048(9) 0.048(9) 0.048(9) 0.038(8) 0.012(7) 0.015(7)
O17 0.049(9) 0.019(6) 0.034(7) 0.011(6) -0.005(6) 0.008(6)
O18 0.053(9) 0.036(8) 0.036(8) 0.023(6) 0.005(7) 0.016(7)
O19 0.047(9) 0.045(8) 0.041(8) 0.034(7) 0.005(7) -0.001(7)
N1 0.11(2) 0.036(11) 0.049(12) 0.020(10) -0.007(13) 0.002(12)
N2 0.15(3) 0.058(16) 0.046(14) 0.016(13) -0.009(16) -0.003(18)
N3 0.083(17) 0.039(12) 0.063(14) 0.022(11) -0.041(13) -0.018(11)
N4 0.089(19) 0.059(15) 0.068(16) 0.037(13) -0.040(14) -0.006(13)
N5 0.078(16) 0.045(12) 0.054(12) 0.031(10) 0.002(11) 0.013(11)
N6 0.14(3) 0.072(18) 0.078(18) 0.037(15) 0.021(18) 0.070(19)
N7 0.088(17) 0.047(12) 0.038(10) 0.021(9) 0.014(11) 0.032(11)
N8 0.13(2) 0.051(13) 0.041(12) 0.022(10) 0.014(13) 0.032(14)
N9 0.045(12) 0.059(13) 0.051(12) 0.027(10) -0.001(9) -0.003(10)
N10 0.120(13) 0.120(13) 0.117(13) 0.046(6) 0.022(5) 0.020(6)
N11 0.047(11) 0.056(12) 0.039(10) 0.031(9) 0.003(9) -0.007(10)
N12 0.077(18) 0.12(2) 0.076(17) 0.073(18) -0.002(14) -0.014(17)
N13 0.060(13) 0.062(14) 0.056(13) 0.040(11) 0.011(10) 0.022(11)
N14 0.13(3) 0.11(3) 0.10(2) 0.08(2) 0.04(2) 0.01(2)
N15 0.048(11) 0.044(10) 0.040(10) 0.027(9) -0.004(8) 0.011(9)
N16 0.077(17) 0.065(15) 0.059(14) 0.040(13) -0.007(12) 0.000(13)
N17 0.057(13) 0.044(11) 0.040(10) 0.023(9) -0.006(9) -0.001(9)
N18 0.09(2) 0.070(17) 0.064(16) 0.021(14) -0.001(14) 0.003(15)
N19 0.048(11) 0.046(11) 0.037(9) 0.026(9) 0.002(8) 0.009(9)
N20 0.081(17) 0.059(14) 0.055(13) 0.031(11) 0.008(12) 0.027(13)
N21 0.072(15) 0.046(11) 0.048(11) 0.034(10) -0.002(10) 0.015(10)
N26 0.080(9) 0.082(9) 0.084(9) 0.029(5) 0.015(5) 0.018(5)
N22 0.059(15) 0.084(18) 0.10(2) 0.066(17) 0.008(15) 0.029(14)
N23 0.101(12) 0.101(12) 0.092(12) 0.049(9) 0.017(9) 0.034(9)
N24 0.032(9) 0.038(9) 0.037(9) 0.019(8) 0.004(7) 0.008(8)
N25 0.088(10) 0.086(9) 0.094(10) 0.030(5) 0.017(5) 0.024(5)
C1 0.11(3) 0.051(16) 0.042(14) 0.027(13) -0.020(15) -0.013(16)
C2 0.10(3) 0.042(15) 0.064(18) 0.021(14) -0.005(17) 0.001(16)
C3 0.14(4) 0.07(2) 0.048(17) 0.012(16) 0.00(2) 0.00(2)
C4 0.12(3) 0.08(2) 0.057(18) 0.043(17) -0.010(18) -0.01(2)
C5 0.074(19) 0.048(14) 0.046(14) 0.028(12) -0.017(13) -0.011(13)
C6 0.13(3) 0.043(14) 0.047(14) 0.032(12) 0.012(16) 0.036(16)
C7 0.09(2) 0.052(15) 0.061(16) 0.042(14) 0.008(15) 0.023(15)
C8 0.12(3) 0.054(17) 0.07(2) 0.041(16) 0.01(2) 0.018(19)
C9 0.14(3) 0.07(2) 0.08(2) 0.043(18) 0.03(2) 0.06(2)
C10 0.08(2) 0.061(17) 0.053(15) 0.038(14) 0.002(14) 0.025(15)
C11 0.08(2) 0.08(2) 0.063(17) 0.053(17) 0.011(15) 0.018(17)
C12 0.088(11) 0.090(11) 0.087(11) 0.034(6) 0.016(5) 0.017(5)
C13 0.117(15) 0.116(15) 0.114(15) 0.044(7) 0.021(6) 0.021(6)
C14 0.077(10) 0.074(9) 0.074(9) 0.030(6) 0.013(5) 0.011(5)
C15 0.09(2) 0.077(19) 0.034(12) 0.031(13) 0.009(13) 0.038(18)
C16 0.059(16) 0.066(18) 0.055(15) 0.034(14) 0.003(13) 0.022(14)
C18 0.12(3) 0.09(3) 0.062(19) 0.048(19) 0.02(2) 0.02(2)
C20 0.071(18) 0.061(16) 0.066(17) 0.054(15) 0.018(14) 0.022(14)
C21 0.069(18) 0.043(14) 0.058(15) 0.026(12) 0.007(13) 0.001(13)
C22 0.057(17) 0.07(2) 0.069(18) 0.036(16) -0.003(14) 0.010(15)
C23 0.08(2) 0.07(2) 0.10(3) 0.027(19) -0.03(2) 0.004(18)
C24 0.08(2) 0.043(15) 0.08(2) 0.024(14) 0.000(17) -0.004(15)
C25 0.050(15) 0.052(15) 0.073(18) 0.036(14) 0.003(13) 0.001(12)
C26 0.064(17) 0.051(14) 0.064(16) 0.043(13) 0.010(13) 0.024(13)
C27 0.08(2) 0.068(18) 0.08(2) 0.054(17) -0.004(16) 0.015(16)
C28 0.07(2) 0.065(19) 0.09(2) 0.044(17) -0.022(17) 0.012(16)
C29 0.055(18) 0.16(4) 0.11(3) 0.09(3) 0.005(18) 0.06(2)
C30 0.036(13) 0.09(2) 0.073(17) 0.059(16) 0.017(12) 0.033(13)
C31 0.068(16) 0.032(11) 0.038(11) 0.022(9) -0.010(11) 0.012(11)
C32 0.056(15) 0.050(14) 0.048(13) 0.027(12) 0.011(12) 0.004(12)
C33 0.035(11) 0.017(9) 0.048(12) 0.013(8) 0.000(9) -0.005(8)
C34 0.059(15) 0.044(13) 0.043(12) 0.021(11) 0.008(11) 0.021(11)
C35 0.070(19) 0.070(17) 0.063(16) 0.034(13) 0.020(14) 0.026(14)
C36 0.10(3) 0.10(2) 0.10(2) 0.056(18) 0.06(2) 0.033(19)
C17 0.072(19) 0.068(18) 0.067(18) 0.035(15) 0.022(15) 0.026(15)
C19 0.10(3) 0.07(2) 0.062(18) 0.039(16) 0.015(18) -0.008(19)

loop_
_atom_type_symbol
_atom_type_description
_atom_type_scat_dispersion_real
_atom_type_scat_dispersion_imag
_atom_type_scat_source
C C 0.0181 0.0091 'International Tables Vol C Tables 4.2.6.8 and 6.1.1.4'
H H 0.0000 0.0000 'International Tables Vol C Tables 4.2.6.8 and 6.1.1.4'
Dy Dy -9.8046 9.8477 'International Tables Vol C Tables 4.2.6.8 and 6.1.1.4'
N N 0.0311 0.0180 'International Tables Vol C Tables 4.2.6.8 and 6.1.1.4'
Ni Ni -3.0029 0.5091 'International Tables Vol C Tables 4.2.6.8 and 6.1.1.4'
O O 0.0492 0.0322 'International Tables Vol C Tables 4.2.6.8 and 6.1.1.4'

loop_
_geom_angle_atom_site_label_1
_geom_angle_atom_site_label_2
_geom_angle_atom_site_label_3
_geom_angle
_geom_angle_site_symmetry_1
_geom_angle_site_symmetry_3
O5 Dy1 O16 140.2(6) . .
O5 Dy1 O4 92.9(6) . .
O16 Dy1 O4 70.3(5) . .
O5 Dy1 O6 99.4(6) . .
O16 Dy1 O6 112.2(6) . .
O4 Dy1 O6 80.2(5) . .
O5 Dy1 O18 140.6(6) . .
O16 Dy1 O18 76.2(5) . .
O4 Dy1 O18 119.6(6) . .
O6 Dy1 O18 68.1(5) . .
O5 Dy1 O17 89.2(6) . 2_666
O16 Dy1 O17 81.5(5) . 2_666
O4 Dy1 O17 138.0(5) . 2_666
O6 Dy1 O17 140.7(4) . 2_666
O18 Dy1 O17 80.9(5) . 2_666
O5 Dy1 O11 79.4(6) . 2_666
O16 Dy1 O11 131.3(5) . 2_666
O4 Dy1 O11 151.4(5) . 2_666
O6 Dy1 O11 74.1(5) . 2_666
O18 Dy1 O11 61.3(5) . 2_666
O17 Dy1 O11 69.9(5) 2_666 2_666
O5 Dy1 O19 80.5(6) . 2_666
O16 Dy1 O19 60.1(5) . 2_666
O4 Dy1 O19 71.7(5) . 2_666
O6 Dy1 O19 151.9(4) . 2_666
O18 Dy1 O19 128.3(5) . 2_666
O17 Dy1 O19 67.3(4) 2_666 2_666
O11 Dy1 O19 132.6(5) 2_666 2_666
O5 Dy1 Dy2 111.1(4) . .
O16 Dy1 Dy2 87.9(3) . .
O4 Dy1 Dy2 155.7(4) . .
O6 Dy1 Dy2 99.0(3) . .
O18 Dy1 Dy2 41.2(3) . .
O17 Dy1 Dy2 43.0(3) 2_666 .
O11 Dy1 Dy2 44.5(3) 2_666 .
O19 Dy1 Dy2 107.3(3) 2_666 .
O5 Dy1 Dy2 110.8(5) . 2_666
O16 Dy1 Dy2 41.5(4) . 2_666
O4 Dy1 Dy2 97.9(4) . 2_666
O6 Dy1 Dy2 149.8(4) . 2_666
O18 Dy1 Dy2 87.7(4) . 2_666
O17 Dy1 Dy2 43.3(3) 2_666 2_666
O11 Dy1 Dy2 110.6(3) 2_666 2_666
O19 Dy1 Dy2 41.3(3) 2_666 2_666
Dy2 Dy1 Dy2 70.53(4) . 2_666
O5 Dy1 Dy4 103.5(5) . 2_666
O16 Dy1 Dy4 116.3(4) . 2_666
O4 Dy1 Dy4 119.3(4) . 2_666
O6 Dy1 Dy4 39.9(3) . 2_666
O18 Dy1 Dy4 42.8(4) . 2_666
O17 Dy1 Dy4 100.8(3) 2_666 2_666
O11 Dy1 Dy4 39.2(4) 2_666 2_666
O19 Dy1 Dy4 167.6(3) 2_666 2_666
Dy2 Dy1 Dy4 60.27(3) . 2_666
Dy2 Dy1 Dy4 127.40(4) 2_666 2_666
O5 Dy1 Dy3 103.3(4) . .
O16 Dy1 Dy3 41.8(3) . .
O4 Dy1 Dy3 39.1(4) . .
O6 Dy1 Dy3 115.0(3) . .
O18 Dy1 Dy3 116.0(4) . .
O17 Dy1 Dy3 99.8(3) 2_666 .
O11 Dy1 Dy3 169.5(3) 2_666 .
O19 Dy1 Dy3 39.7(3) 2_666 .
Dy2 Dy1 Dy3 126.22(5) . .
Dy2 Dy1 Dy3 58.94(3) 2_666 .
Dy4 Dy1 Dy3 146.25(5) 2_666 .
O18 Dy2 O19 119.2(5) . .
O18 Dy2 O16 151.0(5) . 2_666
O19 Dy2 O16 64.1(5) . 2_666
O18 Dy2 O12 136.9(5) . 2_666
O19 Dy2 O12 79.6(5) . 2_666
O16 Dy2 O12 71.4(5) 2_666 2_666
O18 Dy2 O17 81.8(5) . 2_666
O19 Dy2 O17 124.8(5) . 2_666
O16 Dy2 O17 74.9(5) 2_666 2_666
O12 Dy2 O17 121.0(5) 2_666 2_666
O18 Dy2 O17 75.6(5) . .
O19 Dy2 O17 71.6(5) . .
O16 Dy2 O17 79.0(5) 2_666 .
O12 Dy2 O17 145.5(5) 2_666 .
O17 Dy2 O17 65.4(6) 2_666 .
O18 Dy2 O11 62.6(5) . 2_666
O19 Dy2 O11 164.6(5) . 2_666
O16 Dy2 O11 122.7(5) 2_666 2_666
O12 Dy2 O11 89.5(5) 2_666 2_666
O17 Dy2 O11 70.3(4) 2_666 2_666
O17 Dy2 O11 122.0(4) . 2_666
O18 Dy2 O10 71.8(5) . 2_666
O19 Dy2 O10 91.9(5) . 2_666
O16 Dy2 O10 136.7(5) 2_666 2_666
O12 Dy2 O10 69.0(5) 2_666 2_666
O17 Dy2 O10 142.3(5) 2_666 2_666
O17 Dy2 O10 129.3(5) . 2_666
O11 Dy2 O10 73.9(4) 2_666 2_666
O18 Dy2 Dy1 42.4(4) . .
O19 Dy2 Dy1 147.3(4) . .
O16 Dy2 Dy1 117.6(3) 2_666 .
O12 Dy2 Dy1 132.9(4) 2_666 .
O17 Dy2 Dy1 42.6(3) 2_666 .
O17 Dy2 Dy1 76.8(3) . .
O11 Dy2 Dy1 45.3(3) 2_666 .
O10 Dy2 Dy1 102.1(3) 2_666 .
O18 Dy2 Dy3 156.6(4) . 2_666
O19 Dy2 Dy3 40.8(4) . 2_666
O16 Dy2 Dy3 44.0(3) 2_666 2_666
O12 Dy2 Dy3 44.3(4) 2_666 2_666
O17 Dy2 Dy3 118.6(3) 2_666 2_666
O17 Dy2 Dy3 101.5(3) . 2_666
O11 Dy2 Dy3 132.5(3) 2_666 2_666
O10 Dy2 Dy3 94.0(3) 2_666 2_666
Dy1 Dy2 Dy3 160.46(6) . 2_666
O18 Dy2 Dy1 117.5(4) . 2_666
O19 Dy2 Dy1 48.4(4) . 2_666
O16 Dy2 Dy1 40.2(4) 2_666 2_666
O12 Dy2 Dy1 104.0(4) 2_666 2_666
O17 Dy2 Dy1 76.4(3) 2_666 2_666
O17 Dy2 Dy1 42.0(3) . 2_666
O11 Dy2 Dy1 146.3(3) 2_666 2_666
O10 Dy2 Dy1 139.7(3) 2_666 2_666
Dy1 Dy2 Dy1 109.46(4) . 2_666
Dy3 Dy2 Dy1 61.92(4) 2_666 2_666
O18 Dy2 Dy4 43.4(4) . 2_666
O19 Dy2 Dy4 129.5(4) . 2_666
O16 Dy2 Dy4 159.0(4) 2_666 2_666
O12 Dy2 Dy4 94.0(4) 2_666 2_666
O17 Dy2 Dy4 101.5(3) 2_666 2_666
O17 Dy2 Dy4 118.9(3) . 2_666
O11 Dy2 Dy4 39.8(4) 2_666 2_666
O10 Dy2 Dy4 41.1(3) 2_666 2_666
Dy1 Dy2 Dy4 61.41(3) . 2_666
Dy3 Dy2 Dy4 132.30(5) 2_666 2_666
Dy1 Dy2 Dy4 160.16(5) 2_666 2_666
O3 Dy3 O19 85.4(6) . 2_666
O3 Dy3 O4 135.1(6) . .
O19 Dy3 O4 77.5(6) 2_666 .
O3 Dy3 N16 73.8(7) . .
O19 Dy3 N16 90.6(7) 2_666 .
O4 Dy3 N16 65.3(7) . .
O3 Dy3 O13 77.1(8) . .
O19 Dy3 O13 162.5(7) 2_666 .
O4 Dy3 O13 115.8(7) . .
N16 Dy3 O13 85.5(8) . .
O3 Dy3 O16 137.6(5) . .
O19 Dy3 O16 62.8(5) 2_666 .
O4 Dy3 O16 67.5(5) . .
N16 Dy3 O16 129.7(7) . .
O13 Dy3 O16 131.4(7) . .
O3 Dy3 O15 128.5(8) . .
O19 Dy3 O15 146.0(7) 2_666 .
O4 Dy3 O15 78.4(8) . .
N16 Dy3 O15 100.7(9) . .
O13 Dy3 O15 51.4(9) . .
O16 Dy3 O15 85.9(7) . .
O3 Dy3 O12 78.4(5) . .
O19 Dy3 O12 77.9(5) 2_666 .
O4 Dy3 O12 135.5(5) . .
N16 Dy3 O12 150.6(7) . .
O13 Dy3 O12 97.5(7) . .
O16 Dy3 O12 68.4(5) . .
O15 Dy3 O12 103.9(8) . .
O3 Dy3 Dy2 95.5(4) . 2_666
O19 Dy3 Dy2 40.9(3) 2_666 2_666
O4 Dy3 Dy2 97.8(3) . 2_666
N16 Dy3 Dy2 131.4(6) . 2_666
O13 Dy3 Dy2 139.3(6) . 2_666
O16 Dy3 Dy2 42.0(4) . 2_666
O15 Dy3 Dy2 120.9(6) . 2_666
O12 Dy3 Dy2 42.2(4) . 2_666
O3 Dy3 Dy1 130.2(5) . .
O19 Dy3 Dy1 46.6(4) 2_666 .
O4 Dy3 Dy1 38.8(3) . .
N16 Dy3 Dy1 91.6(6) . .
O13 Dy3 Dy1 150.4(6) . .
O16 Dy3 Dy1 38.8(4) . .
O15 Dy3 Dy1 100.7(6) . .
O12 Dy3 Dy1 99.3(3) . .
Dy2 Dy3 Dy1 59.13(3) 2_666 .
O11 Dy4 O1 114.1(7) . .
O11 Dy4 O2 81.9(6) . .
O1 Dy4 O2 72.0(6) . .
O11 Dy4 O6 78.0(5) . 2_666
O1 Dy4 O6 74.5(6) . 2_666
O2 Dy4 O6 128.9(6) . 2_666
O11 Dy4 O10 78.6(5) . .
O1 Dy4 O10 147.8(6) . .
O2 Dy4 O10 81.3(5) . .
O6 Dy4 O10 137.6(5) 2_666 .
O11 Dy4 O8 147.2(6) . .
O1 Dy4 O8 86.3(8) . .
O2 Dy4 O8 130.2(7) . .
O6 Dy4 O8 83.8(6) 2_666 .
O10 Dy4 O8 97.8(6) . .
O11 Dy4 O18 62.6(5) . 2_666
O1 Dy4 O18 141.1(5) . 2_666
O2 Dy4 O18 138.2(6) . 2_666
O6 Dy4 O18 66.9(5) 2_666 2_666
O10 Dy4 O18 71.1(5) . 2_666
O8 Dy4 O18 85.3(6) . 2_666
O11 Dy4 O7 154.9(6) . .
O1 Dy4 O7 76.5(7) . .
O2 Dy4 O7 80.1(7) . .
O6 Dy4 O7 127.2(6) 2_666 .
O10 Dy4 O7 81.5(6) . .
O8 Dy4 O7 51.0(7) . .
O18 Dy4 O7 124.2(6) 2_666 .
O11 Dy4 Dy2 42.9(4) . 2_666
O1 Dy4 Dy2 157.0(6) . 2_666
O2 Dy4 Dy2 98.6(4) . 2_666
O6 Dy4 Dy2 97.5(3) 2_666 2_666
O10 Dy4 Dy2 43.4(4) . 2_666
O8 Dy4 Dy2 114.7(5) . 2_666
O18 Dy4 Dy2 40.2(3) 2_666 2_666
O7 Dy4 Dy2 123.6(5) . 2_666
O11 Dy4 Dy1 43.0(3) . 2_666
O1 Dy4 Dy1 107.8(5) . 2_666
O2 Dy4 Dy1 121.1(5) . 2_666
O6 Dy4 Dy1 40.3(3) 2_666 2_666
O10 Dy4 Dy1 101.3(4) . 2_666
O8 Dy4 Dy1 107.9(5) . 2_666
O18 Dy4 Dy1 40.8(3) 2_666 2_666
O7 Dy4 Dy1 158.8(5) . 2_666
Dy2 Dy4 Dy1 58.32(3) 2_666 2_666
N7 Ni1 N11 167.3(9) . .
N7 Ni1 O10 90.3(7) . .
N11 Ni1 O10 99.7(8) . .
N7 Ni1 O12 101.0(9) . .
N11 Ni1 O12 87.9(7) . .
O10 Ni1 O12 83.3(7) . .
N7 Ni1 N5 75.6(8) . .
N11 Ni1 N5 95.1(8) . .
O10 Ni1 N5 164.4(7) . .
O12 Ni1 N5 92.6(8) . .
N7 Ni1 N9 93.4(9) . .
N11 Ni1 N9 78.3(8) . .
O10 Ni1 N9 94.1(8) . .
O12 Ni1 N9 165.3(7) . .
N5 Ni1 N9 93.5(9) . .
N15 Ni2 N24 90.5(8) . .
N15 Ni2 N19 92.1(8) . .
N24 Ni2 N19 94.8(7) . .
N15 Ni2 N13 77.4(9) . .
N24 Ni2 N13 162.2(8) . .
N19 Ni2 N13 98.6(8) . .
N15 Ni2 N21 93.9(8) . .
N24 Ni2 N21 77.0(8) . .
N19 Ni2 N21 169.9(8) . .
N13 Ni2 N21 90.7(8) . .
N15 Ni2 N17 169.9(8) . .
N24 Ni2 N17 94.3(8) . .
N19 Ni2 N17 78.6(8) . .
N13 Ni2 N17 99.8(9) . .
N21 Ni2 N17 95.9(8) . .
O2 Ni3 N3 88.8(9) . .
O2 Ni3 N8 84.9(9) . .
N3 Ni3 N8 173.7(10) . .
O2 Ni3 N1 173.5(11) . .
N3 Ni3 N1 85.3(10) . .
N8 Ni3 N1 101.0(10) . .
N3 O1 Dy4 123.1(14) . .
N7 O2 Ni3 113.3(14) . .
N7 O2 Dy4 118.5(13) . .
Ni3 O2 Dy4 128.1(8) . .
N11 O3 Dy3 125.0(12) . .
N15 O4 Dy1 108.3(11) . .
N15 O4 Dy3 121.2(12) . .
Dy1 O4 Dy3 102.2(6) . .
N19 O5 Dy1 101.6(13) . .
N24 O6 Dy4 135.0(11) . 2_666
N24 O6 Dy1 116.6(10) . .
Dy4 O6 Dy1 99.8(5) 2_666 .
N26 O7 Dy4 90.0(19) . .
N26 O8 Dy4 97.1(19) . .
Ni1 O10 Dy4 119.9(7) . .
Ni1 O10 Dy2 102.4(7) . 2_666
Dy4 O10 Dy2 95.5(5) . 2_666
Ni1 O10 H10 112.4 . .
Dy4 O10 H10 112.4 . .
Dy2 O10 H10 112.4 2_666 .
Dy4 O11 Dy2 97.3(6) . 2_666
Dy4 O11 Dy1 97.8(6) . 2_666
Dy2 O11 Dy1 90.3(5) 2_666 2_666
Dy4 O11 H11 121.5 . .
Dy2 O11 H11 121.5 2_666 .
Dy1 O11 H11 121.5 2_666 .
Ni1 O12 Dy2 105.2(7) . 2_666
Ni1 O12 Dy3 119.0(7) . .
Dy2 O12 Dy3 93.4(5) 2_666 .
Ni1 O12 H12 112.4 . .
Dy2 O12 H12 112.4 2_666 .
Dy3 O12 H12 112.4 . .
N25 O13 Dy3 97(2) . .
N25 O15 Dy3 94(2) . .
C31 O16 Dy1 120.7(14) . .
C31 O16 Dy2 125.4(12) . 2_666
Dy1 O16 Dy2 98.3(6) . 2_666
C31 O16 Dy3 113.3(11) . .
Dy1 O16 Dy3 99.4(5) . .
Dy2 O16 Dy3 94.0(5) 2_666 .
C33 O17 Dy1 119.7(11) . 2_666
C33 O17 Dy2 108.8(10) . 2_666
Dy1 O17 Dy2 94.4(5) 2_666 2_666
C33 O17 Dy2 121.3(11) . .
Dy1 O17 Dy2 94.7(4) 2_666 .
Dy2 O17 Dy2 114.6(6) 2_666 .
C32 O18 Dy2 111.1(13) . .
C32 O18 Dy1 134.8(13) . .
Dy2 O18 Dy1 96.3(6) . .
C32 O18 Dy4 114.5(14) . 2_666
Dy2 O18 Dy4 96.4(5) . 2_666
Dy1 O18 Dy4 96.4(5) . 2_666
Dy3 O19 Dy2 98.3(6) 2_666 .
Dy3 O19 Dy1 93.7(5) 2_666 2_666
Dy2 O19 Dy1 90.2(4) . 2_666
Dy3 O19 H19 122.3 2_666 .
Dy2 O19 H19 122.3 . .
Dy1 O19 H19 122.3 2_666 .
C2 N1 C1 118(3) . .
C2 N1 Ni3 130(2) . .
C1 N1 Ni3 111.5(19) . .
C3 N2 C4 116(3) . .
O1 N3 C5 117(2) . .
O1 N3 Ni3 127.7(16) . .
C5 N3 Ni3 115(2) . .
C5 N4 H4A 111.4 . .
C5 N4 H4B 109.7 . .
H4A N4 H4B 107.9 . .
C7 N5 C6 115(2) . .
C7 N5 Ni1 129.3(19) . .
C6 N5 Ni1 115.6(16) . .
C8 N6 C9 116(3) . .
C10 N7 O2 109(2) . .
C10 N7 Ni1 120.4(16) . .
O2 N7 Ni1 125.1(15) . .
C10 N8 Ni3 107.6(18) . .
C10 N8 H8A 126.2 . .
Ni3 N8 H8A 126.2 . .
C14 N9 C11 119(3) . .
C14 N9 Ni1 129(2) . .
C11 N9 Ni1 111.7(19) . .
C13 N10 C12 118(4) . .
C15 N11 O3 115.8(18) . .
C15 N11 Ni1 115.1(16) . .
O3 N11 Ni1 128.8(14) . .
C15 N12 H12A 110.5 . .
C15 N12 H12B 115.0 . .
H12A N12 H12B 104.8 . .
C17 N13 C16 118(2) . .
C17 N13 Ni2 129(2) . .
C16 N13 Ni2 112.4(17) . .
C18 N14 C19 119(3) . .
C18 N14 H14 120.4 . .
C19 N14 H14 120.4 . .
C20 N15 O4 114(2) . .
C20 N15 Ni2 120.8(18) . .
O4 N15 Ni2 124.8(13) . .
C20 N16 Dy3 116.4(16) . .
C20 N16 H16 121.8 . .
Dy3 N16 H16 121.8 . .
C22 N17 C21 114(2) . .
C22 N17 Ni2 132(2) . .
C21 N17 Ni2 114.1(16) . .
C23 N18 C24 118(3) . .
C25 N19 O5 116.5(19) . .
C25 N19 Ni2 115.4(16) . .
O5 N19 Ni2 128.0(14) . .
C25 N20 H20A 109.4 . .
C25 N20 H20B 110.3 . .
H20A N20 H20B 108.3 . .
C26 N21 C27 119(2) . .
C26 N21 Ni2 113.7(14) . .
C27 N21 Ni2 126(2) . .
O8 N26 O7 121(3) . .
O8 N26 O9 123(3) . .
O7 N26 O9 117(3) . .
C28 N22 C29 118(3) . .
C30 N23 H23A 120.0 . .
C30 N23 H23B 120.0 . .
H23A N23 H23B 120.0 . .
C30 N24 O6 115.1(18) . .
C30 N24 Ni2 119.2(15) . .
O6 N24 Ni2 122.2(12) . .
O13 N25 O14 124(4) . .
O13 N25 O15 118(3) . .
O14 N25 O15 118(4) . .
C4 C1 N1 118(3) . .
C4 C1 C5 128(3) . .
N1 C1 C5 113(2) . .
N1 C2 C3 120(3) . .
N1 C2 H2 120.2 . .
C3 C2 H2 120.2 . .
N2 C3 C2 123(3) . .
N2 C3 H3 118.4 . .
C2 C3 H3 118.4 . .
C1 C4 N2 125(4) . .
C1 C4 H4 117.3 . .
N2 C4 H4 117.3 . .
N4 C5 N3 120(3) . .
N4 C5 C1 126(2) . .
N3 C5 C1 114(3) . .
C9 C6 N5 122(3) . .
C9 C6 C10 127(3) . .
N5 C6 C10 111(2) . .
C8 C7 N5 124(3) . .
C8 C7 H7 118.1 . .
N5 C7 H7 118.1 . .
C7 C8 N6 123(3) . .
C7 C8 H8 118.7 . .
N6 C8 H8 118.7 . .
C6 C9 N6 121(3) . .
C6 C9 H9 119.7 . .
N6 C9 H9 119.7 . .
N7 C10 N8 125(2) . .
N7 C10 C6 113(2) . .
N8 C10 C6 122(3) . .
N9 C11 C12 120(3) . .
N9 C11 C15 117(3) . .
C12 C11 C15 123(3) . .
N10 C12 C11 122(4) . .
N10 C12 H12C 119.2 . .
C11 C12 H12C 119.2 . .
N10 C13 C14 120(5) . .
N10 C13 H13 120.1 . .
C14 C13 H13 120.1 . .
N9 C14 C13 122(4) . .
N9 C14 H14A 119.1 . .
C13 C14 H14A 119.1 . .
N11 C15 N12 123(3) . .
N11 C15 C11 118(2) . .
N12 C15 C11 119(3) . .
N13 C16 C19 120(3) . .
N13 C16 C20 117(2) . .
C19 C16 C20 123(3) . .
N14 C18 C17 121(3) . .
N14 C18 H18 119.6 . .
C17 C18 H18 119.6 . .
N15 C20 N16 122(2) . .
N15 C20 C16 112(3) . .
N16 C20 C16 126(2) . .
C24 C21 N17 123(3) . .
C24 C21 C25 123(3) . .
N17 C21 C25 114(2) . .
N17 C22 C23 124(3) . .
N17 C22 H22 118.2 . .
C23 C22 H22 118.2 . .
N18 C23 C22 121(3) . .
N18 C23 H23 119.4 . .
C22 C23 H23 119.4 . .
N18 C24 C21 121(3) . .
N18 C24 H24 119.7 . .
C21 C24 H24 119.7 . .
N19 C25 N20 120(2) . .
N19 C25 C21 118(2) . .
N20 C25 C21 123(3) . .
N21 C26 C29 124(2) . .
N21 C26 C30 118(2) . .
C29 C26 C30 118(3) . .
N21 C27 C28 116(3) . .
N21 C27 H27 122.0 . .
C28 C27 H27 122.0 . .
N22 C28 C27 125(3) . .
N22 C28 H28 117.5 . .
C27 C28 H28 117.5 . .
N22 C29 C26 118(3) . .
N22 C29 H29 121.1 . .
C26 C29 H29 121.1 . .
N24 C30 N23 125(2) . .
N24 C30 C26 112(2) . .
N23 C30 C26 122(2) . .
O16 C31 C34 116.9(18) . .
O16 C31 H31A 108.1 . .
C34 C31 H31A 108.1 . .
O16 C31 H31B 108.1 . .
C34 C31 H31B 108.1 . .
H31A C31 H31B 107.3 . .
O18 C32 C34 115(2) . .
O18 C32 H32A 108.6 . .
C34 C32 H32A 108.6 . .
O18 C32 H32B 108.6 . .
C34 C32 H32B 108.6 . .
H32A C32 H32B 107.6 . .
O17 C33 C34 117.9(18) . .
O17 C33 H33A 107.8 . .
C34 C33 H33A 107.8 . .
O17 C33 H33B 107.8 . .
C34 C33 H33B 107.8 . .
H33A C33 H33B 107.2 . .
C33 C34 C35 108(2) . .
C33 C34 C32 111.6(19) . .
C35 C34 C32 109(2) . .
C33 C34 C31 112(2) . .
C35 C34 C31 107.5(19) . .
C32 C34 C31 109.1(19) . .
C36 C35 C34 118(3) . .
C36 C35 H35A 107.7 . .
C34 C35 H35A 107.7 . .
C36 C35 H35B 107.7 . .
C34 C35 H35B 107.7 . .
H35A C35 H35B 107.1 . .
C35 C36 H36A 109.5 . .
C35 C36 H36B 109.5 . .
H36A C36 H36B 109.5 . .
C35 C36 H36C 109.5 . .
H36A C36 H36C 109.5 . .
H36B C36 H36C 109.5 . .
N13 C17 C18 123(3) . .
N13 C17 H17 118.7 . .
C18 C17 H17 118.7 . .
N14 C19 C16 120(3) . .
N14 C19 H19A 120.2 . .
C16 C19 H19A 120.2 . .

loop_
_geom_bond_atom_site_label_1
_geom_bond_atom_site_label_2
_geom_bond_distance
_geom_bond_site_symmetry_2
Dy1 O5 2.277(17) .
Dy1 O16 2.310(16) .
Dy1 O4 2.331(14) .
Dy1 O6 2.369(14) .
Dy1 O18 2.376(15) .
Dy1 O17 2.377(13) 2_666
Dy1 O11 2.486(13) 2_666
Dy1 O19 2.648(15) 2_666
Dy1 Dy2 3.4990(15) .
Dy1 Dy2 3.5408(18) 2_666
Dy1 Dy4 3.6105(19) 2_666
Dy1 Dy3 3.6396(18) .
Dy2 O18 2.319(14) .
Dy2 O19 2.339(13) .
Dy2 O16 2.372(15) 2_666
Dy2 O12 2.380(15) 2_666
Dy2 O17 2.393(14) 2_666
Dy2 O17 2.437(13) .
Dy2 O11 2.451(15) 2_666
Dy2 O10 2.465(17) 2_666
Dy2 Dy3 3.5338(16) 2_666
Dy2 Dy1 3.5408(18) 2_666
Dy2 Dy4 3.5707(18) 2_666
Dy3 O3 2.244(19) .
Dy3 O19 2.332(16) 2_666
Dy3 O4 2.346(17) .
Dy3 N16 2.42(2) .
Dy3 O13 2.45(2) .
Dy3 O16 2.460(13) .
Dy3 O15 2.46(3) .
Dy3 O12 2.475(16) .
Dy3 Dy2 3.5338(16) 2_666
Dy4 O11 2.303(15) .
Dy4 O1 2.311(17) .
Dy4 O2 2.320(18) .
Dy4 O6 2.350(12) 2_666
Dy4 O10 2.359(14) .
Dy4 O8 2.41(2) .
Dy4 O18 2.467(15) 2_666
Dy4 O7 2.52(2) .
Dy4 Dy2 3.5707(18) 2_666
Dy4 Dy1 3.6105(19) 2_666
Ni1 N7 2.033(19) .
Ni1 N11 2.042(18) .
Ni1 O10 2.064(15) .
Ni1 O12 2.067(17) .
Ni1 N5 2.11(2) .
Ni1 N9 2.13(2) .
Ni2 N15 2.01(2) .
Ni2 N24 2.021(17) .
Ni2 N19 2.041(19) .
Ni2 N13 2.10(2) .
Ni2 N21 2.11(2) .
Ni2 N17 2.13(2) .
Ni3 O2 1.822(18) .
Ni3 N3 1.84(3) .
Ni3 N8 1.88(2) .
Ni3 N1 1.90(2) .
O1 N3 1.31(3) .
O2 N7 1.43(2) .
O3 N11 1.32(2) .
O4 N15 1.39(2) .
O5 N19 1.38(3) .
O6 N24 1.39(2) .
O6 Dy4 2.350(12) 2_666
O7 N26 1.25(3) .
O8 N26 1.19(3) .
O9 N26 1.26(4) .
O10 Dy2 2.465(17) 2_666
O10 H10 0.9800 .
O11 Dy2 2.451(15) 2_666
O11 Dy1 2.486(13) 2_666
O11 H11 0.9800 .
O12 Dy2 2.380(15) 2_666
O12 H12 0.9800 .
O13 N25 1.21(4) .
O14 N25 1.27(4) .
O15 N25 1.28(4) .
O16 C31 1.38(3) .
O16 Dy2 2.372(15) 2_666
O17 C33 1.46(3) .
O17 Dy1 2.377(13) 2_666
O17 Dy2 2.393(14) 2_666
O18 C32 1.41(3) .
O18 Dy4 2.467(15) 2_666
O19 Dy3 2.332(16) 2_666
O19 Dy1 2.648(15) 2_666
O19 H19 0.9800 .
N1 C2 1.31(4) .
N1 C1 1.41(4) .
N2 C3 1.31(5) .
N2 C4 1.34(5) .
N3 C5 1.37(3) .
N4 C5 1.36(4) .
N4 H4A 0.8819 .
N4 H4B 0.8847 .
N5 C7 1.35(3) .
N5 C6 1.39(3) .
N6 C8 1.32(4) .
N6 C9 1.40(4) .
N7 C10 1.26(3) .
N8 C10 1.32(3) .
N8 H8A 0.8600 .
N9 C14 1.31(4) .
N9 C11 1.31(3) .
N10 C13 1.33(6) .
N10 C12 1.33(5) .
N11 C15 1.28(4) .
N12 C15 1.41(3) .
N12 H12A 0.8891 .
N12 H12B 0.9042 .
N13 C17 1.31(3) .
N13 C16 1.36(4) .
N14 C18 1.31(5) .
N14 C19 1.35(4) .
N14 H14 0.8600 .
N15 C20 1.30(3) .
N16 C20 1.33(4) .
N16 H16 0.8600 .
N17 C22 1.31(3) .
N17 C21 1.35(3) .
N18 C23 1.31(4) .
N18 C24 1.32(4) .
N19 C25 1.34(3) .
N20 C25 1.38(3) .
N20 H20A 0.8671 .
N20 H20B 0.8666 .
N21 C26 1.28(3) .
N21 C27 1.37(3) .
N22 C28 1.27(4) .
N22 C29 1.37(4) .
N23 C30 1.33(4) .
N23 H23A 0.8600 .
N23 H23B 0.8600 .
N24 C30 1.30(3) .
C1 C4 1.34(4) .
C1 C5 1.42(4) .
C2 C3 1.43(4) .
C2 H2 0.9300 .
C3 H3 0.9300 .
C4 H4 0.9300 .
C6 C9 1.33(4) .
C6 C10 1.51(3) .
C7 C8 1.32(4) .
C7 H7 0.9300 .
C8 H8 0.9300 .
C9 H9 0.9300 .
C11 C12 1.39(5) .
C11 C15 1.44(4) .
C12 H12C 0.9300 .
C13 C14 1.40(6) .
C13 H13 0.9300 .
C14 H14A 0.9300 .
C16 C19 1.41(4) .
C16 C20 1.46(4) .
C18 C17 1.39(4) .
C18 H18 0.9300 .
C21 C24 1.33(4) .
C21 C25 1.47(4) .
C22 C23 1.34(5) .
C22 H22 0.9300 .
C23 H23 0.9300 .
C24 H24 0.9300 .
C26 C29 1.43(4) .
C26 C30 1.48(3) .
C27 C28 1.45(4) .
C27 H27 0.9300 .
C28 H28 0.9300 .
C29 H29 0.9300 .
C31 C34 1.55(3) .
C31 H31A 0.9700 .
C31 H31B 0.9700 .
C32 C34 1.54(3) .
C32 H32A 0.9700 .
C32 H32B 0.9700 .
C33 C34 1.47(3) .
C33 H33A 0.9700 .
C33 H33B 0.9700 .
C34 C35 1.54(4) .
C35 C36 1.44(4) .
C35 H35A 0.9700 .
C35 H35B 0.9700 .
C36 H36A 0.9600 .
C36 H36B 0.9600 .
C36 H36C 0.9600 .
C17 H17 0.9300 .
C19 H19A 0.9300 .

loop_
_geom_torsion_atom_site_label_1
_geom_torsion_atom_site_label_2
_geom_torsion_atom_site_label_3
_geom_torsion_atom_site_label_4
_geom_torsion
_geom_torsion_site_symmetry_1
N3 Ni3 O2 N7 177.6(18) .
N8 Ni3 O2 N7 -2.6(17) .
N3 Ni3 O2 Dy4 -3.4(14) .
N8 Ni3 O2 Dy4 176.3(15) .
Dy4 O1 N3 C5 168.4(19) .
Dy4 O1 N3 Ni3 -5(4) .
O2 Ni3 N3 O1 5(3) .
N1 Ni3 N3 O1 -178(3) .
O2 Ni3 N3 C5 -168(2) .
N1 Ni3 N3 C5 9(2) .
Ni3 O2 N7 C10 1(3) .
Dy4 O2 N7 C10 -178(2) .
Ni3 O2 N7 Ni1 -152.6(13) .
Dy4 O2 N7 Ni1 28(3) .
O2 Ni3 N8 C10 4(2) .
N1 Ni3 N8 C10 -173(2) .
Dy3 O3 N11 C15 -174.0(19) .
Dy3 O3 N11 Ni1 13(3) .
Dy1 O4 N15 C20 123.2(18) .
Dy3 O4 N15 C20 6(2) .
Dy1 O4 N15 Ni2 -48.5(18) .
Dy3 O4 N15 Ni2 -165.8(9) .
Dy1 O5 N19 C25 118.5(19) .
Dy1 O5 N19 Ni2 -59.3(16) .
Dy4 O8 N26 O7 12(3) .
Dy4 O8 N26 O9 -166(3) .
Dy4 O7 N26 O8 -12(3) .
Dy4 O7 N26 O9 167(3) .
Dy4 O6 N24 C30 -89(2) 2_666
Dy1 O6 N24 C30 130(2) .
Dy4 O6 N24 Ni2 111.9(15) 2_666
Dy1 O6 N24 Ni2 -28.3(18) .
Dy3 O13 N25 O14 180(3) .
Dy3 O13 N25 O15 -1(3) .
Dy3 O15 N25 O13 1(3) .
Dy3 O15 N25 O14 -180(3) .
C2 N1 C1 C4 1(5) .
Ni3 N1 C1 C4 -175(3) .
C2 N1 C1 C5 -179(3) .
Ni3 N1 C1 C5 5(3) .
C1 N1 C2 C3 -1(5) .
Ni3 N1 C2 C3 175(3) .
C4 N2 C3 C2 -2(6) .
N1 C2 C3 N2 1(6) .
N1 C1 C4 N2 -2(5) .
C5 C1 C4 N2 178(3) .
C3 N2 C4 C1 3(6) .
O1 N3 C5 N4 4(4) .
Ni3 N3 C5 N4 177(2) .
O1 N3 C5 C1 178(3) .
Ni3 N3 C5 C1 -8(3) .
C4 C1 C5 N4 -4(6) .
N1 C1 C5 N4 176(3) .
C4 C1 C5 N3 -178(3) .
N1 C1 C5 N3 2(4) .
C7 N5 C6 C9 1(5) .
Ni1 N5 C6 C9 174(3) .
C7 N5 C6 C10 -178(3) .
Ni1 N5 C6 C10 -5(3) .
C6 N5 C7 C8 0(4) .
Ni1 N5 C7 C8 -171(3) .
N5 C7 C8 N6 3(6) .
C9 N6 C8 C7 -7(6) .
N5 C6 C9 N6 -6(6) .
C10 C6 C9 N6 173(3) .
C8 N6 C9 C6 9(6) .
O2 N7 C10 N8 3(4) .
Ni1 N7 C10 N8 158(3) .
O2 N7 C10 C6 -179(2) .
Ni1 N7 C10 C6 -24(4) .
Ni3 N8 C10 N7 -5(4) .
Ni3 N8 C10 C6 177(2) .
C9 C6 C10 N7 -161(4) .
N5 C6 C10 N7 18(4) .
C9 C6 C10 N8 17(6) .
N5 C6 C10 N8 -164(3) .
C14 N9 C11 C12 4(5) .
Ni1 N9 C11 C12 -171(3) .
C14 N9 C11 C15 179(3) .
Ni1 N9 C11 C15 4(4) .
C13 N10 C12 C11 6(7) .
N9 C11 C12 N10 -7(6) .
C15 C11 C12 N10 179(4) .
C12 N10 C13 C14 -3(7) .
C11 N9 C14 C13 -2(5) .
Ni1 N9 C14 C13 173(3) .
N10 C13 C14 N9 1(7) .
O3 N11 C15 N12 10(4) .
Ni1 N11 C15 N12 -177(2) .
O3 N11 C15 C11 -177(2) .
Ni1 N11 C15 C11 -3(3) .
N9 C11 C15 N11 0(4) .
C12 C11 C15 N11 174(3) .
N9 C11 C15 N12 173(3) .
C12 C11 C15 N12 -12(5) .
C17 N13 C16 C19 3(4) .
Ni2 N13 C16 C19 174(2) .
C17 N13 C16 C20 180(2) .
Ni2 N13 C16 C20 -9(3) .
C19 N14 C18 C17 2(6) .
O4 N15 C20 N16 4(3) .
Ni2 N15 C20 N16 176(2) .
O4 N15 C20 C16 -176.5(19) .
Ni2 N15 C20 C16 -4(3) .
Dy3 N16 C20 N15 -11(3) .
Dy3 N16 C20 C16 169(2) .
N13 C16 C20 N15 9(3) .
C19 C16 C20 N15 -175(3) .
N13 C16 C20 N16 -171(3) .
C19 C16 C20 N16 5(5) .
C22 N17 C21 C24 1(4) .
Ni2 N17 C21 C24 -179(2) .
C22 N17 C21 C25 -176(2) .
Ni2 N17 C21 C25 4(3) .
C21 N17 C22 C23 0(5) .
Ni2 N17 C22 C23 179(3) .
C24 N18 C23 C22 4(6) .
N17 C22 C23 N18 -3(6) .
C23 N18 C24 C21 -4(5) .
N17 C21 C24 N18 1(5) .
C25 C21 C24 N18 178(3) .
O5 N19 C25 N20 -3(3) .
Ni2 N19 C25 N20 175.2(19) .
O5 N19 C25 C21 178(2) .
Ni2 N19 C25 C21 -4(3) .
C24 C21 C25 N19 -177(3) .
N17 C21 C25 N19 0(4) .
C24 C21 C25 N20 3(4) .
N17 C21 C25 N20 -180(2) .
C27 N21 C26 C29 -1(5) .
Ni2 N21 C26 C29 -172(3) .
C27 N21 C26 C30 172(3) .
Ni2 N21 C26 C30 0(3) .
C26 N21 C27 C28 5(4) .
Ni2 N21 C27 C28 175(2) .
C29 N22 C28 C27 -1(6) .
N21 C27 C28 N22 -4(5) .
C28 N22 C29 C26 5(5) .
N21 C26 C29 N22 -4(6) .
C30 C26 C29 N22 -177(3) .
O6 N24 C30 N23 5(4) .
Ni2 N24 C30 N23 164(3) .
O6 N24 C30 C26 -166(2) .
Ni2 N24 C30 C26 -6(3) .
N21 C26 C30 N24 4(4) .
C29 C26 C30 N24 177(3) .
N21 C26 C30 N23 -167(3) .
C29 C26 C30 N23 6(5) .
Dy1 O16 C31 C34 -74(2) .
Dy2 O16 C31 C34 55(2) 2_666
Dy3 O16 C31 C34 168.5(15) .
Dy2 O18 C32 C34 -84.9(19) .
Dy1 O18 C32 C34 38(3) .
Dy4 O18 C32 C34 167.1(14) 2_666
Dy1 O17 C33 C34 170.8(14) 2_666
Dy2 O17 C33 C34 -82.5(18) 2_666
Dy2 O17 C33 C34 54(2) .
O17 C33 C34 C35 -172.6(18) .
O17 C33 C34 C32 -53(3) .
O17 C33 C34 C31 69(2) .
O18 C32 C34 C33 73(3) .
O18 C32 C34 C35 -168.5(19) .
O18 C32 C34 C31 -51(3) .
O16 C31 C34 C33 -49(3) .
O16 C31 C34 C35 -167(2) .
O16 C31 C34 C32 75(3) .
C33 C34 C35 C36 72(4) .
C32 C34 C35 C36 -49(4) .
C31 C34 C35 C36 -167(3) .
C16 N13 C17 C18 -2(4) .
Ni2 N13 C17 C18 -172(3) .
N14 C18 C17 N13 0(6) .
C18 N14 C19 C16 -1(6) .
N13 C16 C19 N14 -2(5) .
C20 C16 C19 N14 -178(3) .

loop_
_platon_squeeze_void_nr
_platon_squeeze_void_average_x
_platon_squeeze_void_average_y
_platon_squeeze_void_average_z
_platon_squeeze_void_volume
_platon_squeeze_void_count_electrons
1 -0.095 0.070 0.419 1339.2 382.8
